data_1556353
loop_
_publ_author_name
'Camp, Cl\'ement'
'Guidal, Valentin'
'Biswas, Biplab'
'P\'ecaut, Jacques'
'Dubois, Lionel'
'Mazzanti, Marinella'

_publ_section_title
;
 Multielectron redox chemistry of lanthanide Schiff-base complexes
;
_journal_issue 8
_journal_name_full 'Chemical Science'
_journal_page_first 2433
_journal_paper_doi 10.1039/C2SC20476B
_journal_volume 3
_journal_year 2012
_chemical_formula_sum 'C65 H53 K3 N9 O4 Tb'
_chemical_formula_weight 1300.38
_space_group_IT_number 14
_space_group_name_Hall '-P 2ybc'
_space_group_name_H-M_alt 'P 1 21/c 1'
_symmetry_cell_setting monoclinic
_symmetry_space_group_name_H-M 'P 1 21/c 1'
_atom_sites_solution_hydrogens geom
_atom_sites_solution_primary direct
_atom_sites_solution_secondary difmap
_audit_creation_method SHELXL-97
_cell_angle_alpha 90.00
_cell_angle_beta 108.494(9)
_cell_angle_gamma 90.00
_cell_formula_units_Z 4
_cell_length_a 14.5693(13)
_cell_length_b 30.262(3)
_cell_length_c 14.6011(13)
_cell_measurement_reflns_used 3853
_cell_measurement_temperature 150(2)
_cell_measurement_theta_max 32.2991
_cell_measurement_theta_min 3.4355
_cell_volume 6105.1(10)
_computing_cell_refinement
;
CrysAlisPro, Oxford Diffraction Ltd.,
Version 1.171.34.44 (release 25-10-2010 CrysAlis171 .NET)
(compiled Oct 25 2010,18:11:34)
;
_computing_data_collection
;
CrysAlisPro, Oxford Diffraction Ltd.,
Version 1.171.34.44 (release 25-10-2010 CrysAlis171 .NET)
(compiled Oct 25 2010,18:11:34)
;
_computing_data_reduction
;
CrysAlisPro, Oxford Diffraction Ltd.,
Version 1.171.34.44 (release 25-10-2010 CrysAlis171 .NET)
(compiled Oct 25 2010,18:11:34)
;
_computing_structure_refinement 'SHELXL-97 (Sheldrick, 1997)'
_computing_structure_solution 'SHELXS-97 (Sheldrick, 1990)'
_diffrn_ambient_temperature 150(2)
_diffrn_detector_area_resol_mean 15.9653
_diffrn_measured_fraction_theta_full 0.990
_diffrn_measured_fraction_theta_max 0.990
_diffrn_measurement_details
;
#__ type_ start__ end____ width___ exp.time_
1 omega 55.00 93.00 1.0000 5.0000
omega____ theta____ kappa____ phi______ frames
- 25.4051 179.0000 -180.0000 38

#__ type_ start__ end____ width___ exp.time_
2 omega -45.00 80.00 1.0000 5.0000
omega____ theta____ kappa____ phi______ frames
- 25.4051 0.0000 -60.0000 125

#__ type_ start__ end____ width___ exp.time_
3 omega 50.00 78.00 1.0000 5.0000
omega____ theta____ kappa____ phi______ frames
- 25.4051 -140.0000 -108.0000 28

#__ type_ start__ end____ width___ exp.time_
4 omega -26.00 11.00 1.0000 5.0000
omega____ theta____ kappa____ phi______ frames
- -18.7957 -77.0000 -90.0000 37

;
_diffrn_measurement_device_type 'Xcalibur, Sapphire3'
_diffrn_measurement_method '\w scans'
_diffrn_radiation_monochromator graphite
_diffrn_radiation_source 'fine-focus sealed tube'
_diffrn_radiation_type MoK\a
_diffrn_radiation_wavelength 0.71073
_diffrn_reflns_av_R_equivalents 0.0757
_diffrn_reflns_av_sigmaI/netI 0.1307
_diffrn_reflns_limit_h_max 15
_diffrn_reflns_limit_h_min -17
_diffrn_reflns_limit_k_max 35
_diffrn_reflns_limit_k_min -28
_diffrn_reflns_limit_l_max 17
_diffrn_reflns_limit_l_min -16
_diffrn_reflns_number 21589
_diffrn_reflns_theta_full 24.71
_diffrn_reflns_theta_max 24.71
_diffrn_reflns_theta_min 3.44
_exptl_absorpt_coefficient_mu 1.418
_exptl_absorpt_correction_T_max 0.8208
_exptl_absorpt_correction_T_min 0.5955
_exptl_absorpt_correction_type multi-scan
_exptl_absorpt_process_details
;
CrysAlisPro, Oxford Diffraction Ltd.,
Version 1.171.34.44 (release 25-10-2010 CrysAlis171 .NET)
(compiled Oct 25 2010,18:11:34)
Empirical absorption correction using spherical harmonics,
implemented in SCALE3 ABSPACK scaling algorithm.
;
_exptl_crystal_colour 'dark red'
_exptl_crystal_density_diffrn 1.415
_exptl_crystal_density_method 'not measured'
_exptl_crystal_description block
_exptl_crystal_F_000 2640
_exptl_crystal_size_max 0.41
_exptl_crystal_size_mid 0.25
_exptl_crystal_size_min 0.14
_refine_diff_density_max 2.590
_refine_diff_density_min -2.363
_refine_diff_density_rms 0.173
_refine_ls_extinction_method none
_refine_ls_goodness_of_fit_ref 1.055
_refine_ls_hydrogen_treatment constr
_refine_ls_matrix_type full
_refine_ls_number_parameters 723
_refine_ls_number_reflns 10290
_refine_ls_number_restraints 5
_refine_ls_restrained_S_all 1.055
_refine_ls_R_factor_all 0.1479
_refine_ls_R_factor_gt 0.1004
_refine_ls_shift/su_max 0.064
_refine_ls_shift/su_mean 0.002
_refine_ls_structure_factor_coef Fsqd
_refine_ls_weighting_details 'calc w=1/[\s^2^(Fo^2^)+(0.0820P)^2^+102.2443P] where P=(Fo^2^+2Fc^2^)/3'
_refine_ls_weighting_scheme calc
_refine_ls_wR_factor_gt 0.2392
_refine_ls_wR_factor_ref 0.2722
_reflns_number_gt 6348
_reflns_number_total 10290
_reflns_threshold_expression >2sigma(I)
_cod_data_source_file c2sc20476b.txt
_cod_data_source_block cc156
_cod_original_sg_symbol_H-M 'P 21/c'
_cod_database_code 1556353

loop_
_symmetry_equiv_pos_as_xyz
'x, y, z'
'-x, y+1/2, -z+1/2'
'-x, -y, -z'
'x, -y-1/2, z-1/2'

loop_
_atom_site_label
_atom_site_type_symbol
_atom_site_fract_x
_atom_site_fract_y
_atom_site_fract_z
_atom_site_U_iso_or_equiv
_atom_site_adp_type
_atom_site_occupancy
_atom_site_symmetry_multiplicity
_atom_site_calc_flag
_atom_site_refinement_flags
_atom_site_disorder_assembly
_atom_site_disorder_group
Tb1 Tb 0.48450(5) 0.74697(2) 0.37482(5) 0.0316(2) Uani 1 1 d . . .
K1 K 0.5528(3) 0.86240(11) 0.3308(3) 0.0529(9) Uani 1 1 d . . .
K2 K 0.2749(2) 0.67952(12) 0.4301(3) 0.0489(8) Uani 1 1 d . . .
K3 K 0.5283(2) 0.74176(11) 0.64247(19) 0.0422(8) Uani 1 1 d . . .
O1 O 0.4134(6) 0.7964(3) 0.2473(5) 0.0287(19) Uani 1 1 d . . .
O2 O 0.4639(6) 0.6884(3) 0.4776(6) 0.036(2) Uani 1 1 d . . .
N1 N 0.4021(7) 0.7012(4) 0.2241(7) 0.030(2) Uani 1 1 d . . .
N2 N 0.5743(7) 0.6861(4) 0.3530(7) 0.032(2) Uani 1 1 d . . .
C1 C 0.3249(9) 0.7959(5) 0.1900(10) 0.035(3) Uani 1 1 d . . .
C2 C 0.2743(9) 0.8342(5) 0.1623(9) 0.037(3) Uani 1 1 d . . .
H2 H 0.3071 0.8611 0.1855 0.045 Uiso 1 1 calc R A .
C3 C 0.1815(11) 0.8370(5) 0.1046(10) 0.046(4) Uani 1 1 d . . .
H3 H 0.1475 0.8643 0.0965 0.055 Uiso 1 1 calc R . .
C4 C 0.1358(11) 0.7982(6) 0.0562(11) 0.056(4) Uani 1 1 d . . .
H4 H 0.0717 0.7995 0.0124 0.067 Uiso 1 1 calc R A .
C5 C 0.1860(9) 0.7585(6) 0.0738(11) 0.048(4) Uani 1 1 d . . .
H5 H 0.1560 0.7325 0.0411 0.058 Uiso 1 1 calc R . .
C6 C 0.2807(9) 0.7560(4) 0.1393(10) 0.033(3) Uani 1 1 d . . .
C7 C 0.3243(10) 0.7126(5) 0.1555(10) 0.042(3) Uani 1 1 d . . .
H7 H 0.2927 0.6901 0.1115 0.051 Uiso 1 1 calc R . .
C8 C 0.4399(9) 0.6574(5) 0.2302(9) 0.034(3) Uani 1 1 d . A .
C9 C 0.3902(11) 0.6221(5) 0.1729(12) 0.050(4) Uani 1 1 d . . .
H9 H 0.3290 0.6273 0.1259 0.061 Uiso 1 1 calc R A .
C10 C 0.4295(12) 0.5797(5) 0.1842(11) 0.054(4) Uani 1 1 d . A .
H10 H 0.3966 0.5561 0.1442 0.065 Uiso 1 1 calc R . .
C11 C 0.5169(12) 0.5727(5) 0.2543(11) 0.052(4) Uani 1 1 d . . .
H11 H 0.5450 0.5441 0.2618 0.063 Uiso 1 1 calc R A .
C12 C 0.5640(9) 0.6062(5) 0.3133(10) 0.038(3) Uani 1 1 d . A .
H12 H 0.6221 0.5994 0.3636 0.045 Uiso 1 1 calc R . .
C13 C 0.5314(9) 0.6494(5) 0.3035(9) 0.035(3) Uani 1 1 d . A .
C14 C 0.6539(9) 0.6772(4) 0.4420(9) 0.031(3) Uani 1 1 d . A .
H14 H 0.7032 0.6589 0.4248 0.037 Uiso 1 1 calc R . .
C15 C 0.6197(9) 0.6511(4) 0.5155(9) 0.034(3) Uani 1 1 d . . .
C16 C 0.6827(11) 0.6202(5) 0.5713(10) 0.043(4) Uani 1 1 d . A .
H16 H 0.7456 0.6174 0.5657 0.051 Uiso 1 1 calc R . .
C17 C 0.6559(11) 0.5932(5) 0.6354(11) 0.052(4) Uani 1 1 d . . .
H17 H 0.6999 0.5721 0.6737 0.062 Uiso 1 1 calc R A .
C18 C 0.5650(11) 0.5975(5) 0.6422(10) 0.046(4) Uani 1 1 d . . .
H18 H 0.5436 0.5782 0.6826 0.055 Uiso 1 1 calc R . .
C19 C 0.5037(10) 0.6304(5) 0.5896(9) 0.037(3) Uani 1 1 d . . .
H19 H 0.4424 0.6340 0.5988 0.045 Uiso 1 1 calc R A .
C20 C 0.5273(9) 0.6585(4) 0.5240(8) 0.031(3) Uani 1 1 d . . .
O21 O 0.3339(7) 0.7563(3) 0.3930(7) 0.043(2) Uani 1 1 d . . .
O22 O 0.6061(6) 0.7821(3) 0.3219(6) 0.031(2) Uani 1 1 d . . .
N21 N 0.4940(8) 0.8123(4) 0.4876(7) 0.034(3) Uani 1 1 d . . .
N22 N 0.6314(7) 0.7505(4) 0.5058(7) 0.031(2) Uani 1 1 d . . .
C21 C 0.2833(10) 0.7924(5) 0.3874(10) 0.042(4) Uani 1 1 d . . .
C22 C 0.1811(10) 0.7903(6) 0.3412(11) 0.049(4) Uani 1 1 d . . .
H22 H 0.1514 0.7631 0.3156 0.059 Uiso 1 1 calc R A .
C23 C 0.1257(12) 0.8278(7) 0.3340(14) 0.066(5) Uani 1 1 d . A .
H23 H 0.0575 0.8256 0.3050 0.080 Uiso 1 1 calc R . .
C24 C 0.1656(12) 0.8688(6) 0.3676(13) 0.064(5) Uani 1 1 d . . .
H24 H 0.1261 0.8944 0.3603 0.077 Uiso 1 1 calc R A .
C25 C 0.2632(11) 0.8710(5) 0.4114(11) 0.051(4) Uani 1 1 d . A .
H25 H 0.2916 0.8987 0.4354 0.061 Uiso 1 1 calc R . .
C26 C 0.3231(11) 0.8339(5) 0.4221(10) 0.042(3) Uani 1 1 d . . .
C27 C 0.4236(10) 0.8392(5) 0.4743(10) 0.043(4) Uani 1 1 d . . .
H27 H 0.4407 0.8672 0.5040 0.052 Uiso 1 1 calc R . .
C28 C 0.5900(10) 0.8217(6) 0.5461(10) 0.050(4) Uani 1 1 d . . .
C29 C 0.6147(11) 0.8598(6) 0.6035(11) 0.056(4) Uani 1 1 d . . .
H29 H 0.5660 0.8805 0.6045 0.067 Uiso 1 1 calc R A .
C30 C 0.7087(13) 0.8671(7) 0.6579(16) 0.087(7) Uani 1 1 d . A .
H30 H 0.7252 0.8932 0.6959 0.105 Uiso 1 1 calc R . .
C31 C 0.7812(12) 0.8364(6) 0.6582(15) 0.079(6) Uani 1 1 d . . .
H31 H 0.8467 0.8418 0.6951 0.094 Uiso 1 1 calc R A .
C32 C 0.7561(11) 0.7995(6) 0.6054(11) 0.055(4) Uani 1 1 d . . .
H32 H 0.8058 0.7793 0.6047 0.065 Uiso 1 1 calc R . .
C33 C 0.6624(9) 0.7892(5) 0.5523(9) 0.036(3) Uani 1 1 d . . .
C34 C 0.7022(9) 0.7222(4) 0.4834(9) 0.033(3) Uani 1 1 d . . .
H34 H 0.7538 0.7157 0.5457 0.039 Uiso 1 1 calc R A .
C35 C 0.7522(9) 0.7450(4) 0.4161(9) 0.033(3) Uani 1 1 d . . .
C36 C 0.8470(10) 0.7379(5) 0.4303(10) 0.044(4) Uani 1 1 d . . .
H36 H 0.8816 0.7194 0.4823 0.053 Uiso 1 1 calc R A .
C37 C 0.8978(10) 0.7568(6) 0.3712(11) 0.054(4) Uani 1 1 d . A .
H37 H 0.9643 0.7508 0.3814 0.064 Uiso 1 1 calc R . .
C38 C 0.8452(10) 0.7843(6) 0.2984(11) 0.049(4) Uani 1 1 d . . .
H38 H 0.8761 0.7979 0.2574 0.059 Uiso 1 1 calc R A .
C39 C 0.7485(9) 0.7926(6) 0.2838(10) 0.046(4) Uani 1 1 d . . .
H39 H 0.7152 0.8120 0.2330 0.055 Uiso 1 1 calc R . .
C40 C 0.6970(7) 0.7736(3) 0.3405(7) 0.031(3) Uani 1 1 d . . .
N41 N 0.4352(7) 0.9412(3) 0.3109(7) 0.079(5) Uani 1 1 d R . .
N42 N 0.6997(8) 0.9259(3) 0.4025(8) 0.087(5) Uani 1 1 d . . .
C41 C 0.3592(8) 0.9524(3) 0.2297(8) 0.086(6) Uani 1 1 d R A .
H41 H 0.3557 0.9408 0.1682 0.104 Uiso 1 1 calc R . .
C42 C 0.2880(8) 0.9810(3) 0.2392(8) 0.133(12) Uani 1 1 d R . .
H42 H 0.2350 0.9887 0.1841 0.160 Uiso 1 1 calc R . .
C43 C 0.2944(8) 0.9982(3) 0.3292(8) 0.166(18) Uani 1 1 d R A .
H43 H 0.2457 1.0177 0.3357 0.199 Uiso 1 1 calc R . .
C44 C 0.3719(8) 0.9869(3) 0.4097(8) 0.135(13) Uani 1 1 d R . .
H44 H 0.3762 0.9987 0.4712 0.162 Uiso 1 1 calc R . .
C45 C 0.4431(8) 0.9584(3) 0.4002(8) 0.124(10) Uani 1 1 d R A .
H45 H 0.4966 0.9509 0.4549 0.149 Uiso 1 1 calc R . .
C46 C 0.7008(15) 0.9675(7) 0.3692(17) 0.083(6) Uani 1 1 d . A .
H46 H 0.6471 0.9766 0.3163 0.100 Uiso 1 1 calc R . .
C47 C 0.7732(19) 0.9973(10) 0.406(3) 0.164(14) Uani 1 1 d U . .
H47 H 0.7718 1.0252 0.3758 0.196 Uiso 1 1 calc R A .
C48 C 0.850(2) 0.9862(13) 0.488(3) 0.166(14) Uani 1 1 d U A .
H48 H 0.8984 1.0069 0.5196 0.200 Uiso 1 1 calc R . .
C49 C 0.850(2) 0.9397(13) 0.525(2) 0.139(10) Uani 1 1 d U . .
H49 H 0.9020 0.9289 0.5776 0.167 Uiso 1 1 calc R A .
C50 C 0.771(2) 0.9133(11) 0.4775(19) 0.125(9) Uani 1 1 d U A .
H50 H 0.7684 0.8843 0.5015 0.150 Uiso 1 1 calc R . .
N51 N 0.1236(10) 0.6643(6) 0.2460(10) 0.065(4) Uani 1 1 d . A .
C51 C 0.1557(14) 0.6339(7) 0.1974(14) 0.078(6) Uani 1 1 d . . .
H51 H 0.2097 0.6165 0.2326 0.094 Uiso 1 1 calc R A .
C52 C 0.1169(15) 0.6259(7) 0.1022(14) 0.077(6) Uani 1 1 d . A .
H52 H 0.1455 0.6044 0.0723 0.092 Uiso 1 1 calc R . .
C53 C 0.0359(14) 0.6487(7) 0.0475(15) 0.076(6) Uani 1 1 d . . .
H53 H 0.0059 0.6428 -0.0192 0.092 Uiso 1 1 calc R A .
C54 C 0.0018(13) 0.6798(7) 0.0942(14) 0.070(5) Uani 1 1 d . A .
H54 H -0.0532 0.6971 0.0615 0.084 Uiso 1 1 calc R . .
C55 C 0.0512(6) 0.6858(3) 0.1945(6) 0.067(5) Uani 1 1 d . . .
H55 H 0.0272 0.7083 0.2261 0.080 Uiso 1 1 calc R A .
N52 N 0.2901(6) 0.5802(3) 0.4300(6) 0.072(15) Uani 0.50 1 d PR A 1
C56 C 0.3743(6) 0.5736(3) 0.4063(6) 0.063(13) Uani 0.50 1 d PR A 1
H56 H 0.3971 0.5960 0.3734 0.076 Uiso 0.50 1 calc PR B 1
C57 C 0.4252(6) 0.5342(3) 0.4310(6) 0.057(9) Uani 0.50 1 d PR A 1
H57 H 0.4828 0.5297 0.4148 0.069 Uiso 0.50 1 calc PR C 1
C58 C 0.3919(6) 0.5014(3) 0.4792(6) 0.076(13) Uani 0.50 1 d PR A 1
H58 H 0.4267 0.4744 0.4960 0.091 Uiso 0.50 1 calc PR D 1
C59 C 0.3077(6) 0.5080(3) 0.5028(6) 0.080(14) Uani 0.50 1 d PR A 1
H59 H 0.2849 0.4855 0.5357 0.096 Uiso 0.50 1 calc PR E 1
C60 C 0.2567(6) 0.5474(3) 0.4782(6) 0.088(14) Uani 0.50 1 d PR A 1
H60 H 0.1992 0.5519 0.4943 0.106 Uiso 0.50 1 calc PR F 1
N52B N 0.2781(6) 0.5930(3) 0.4260(6) 0.071(13) Uani 0.50 1 d PR A 2
C56B C 0.3467(6) 0.5632(3) 0.4155(6) 0.076(18) Uani 0.50 1 d PR A 2
H56B H 0.4057 0.5737 0.4088 0.091 Uiso 0.50 1 calc PR G 2
C57B C 0.3290(6) 0.5180(3) 0.4148(6) 0.120(19) Uani 0.50 1 d PR A 2
H57B H 0.3759 0.4977 0.4076 0.144 Uiso 0.50 1 calc PR H 2
C58B C 0.2427(6) 0.5026(3) 0.4246(6) 0.18(4) Uani 0.50 1 d PR A 2
H58B H 0.2307 0.4717 0.4240 0.220 Uiso 0.50 1 calc PR I 2
C59B C 0.1742(6) 0.5324(3) 0.4351(6) 0.13(2) Uani 0.50 1 d PR A 2
H59B H 0.1152 0.5218 0.4418 0.150 Uiso 0.50 1 calc PR J 2
C60B C 0.1918(6) 0.5775(3) 0.4358(6) 0.12(2) Uani 0.50 1 d PR A 2
H60B H 0.1449 0.5979 0.4430 0.148 Uiso 0.50 1 calc PR K 2
N61 N -0.0771(6) 0.5458(3) 0.4380(6) 0.111(7) Uani 0.50 1 d PR L 1
C61 C 0.0142(6) 0.5571(3) 0.4345(6) 0.111(7) Uani 0.50 1 d PR L 1
H61 H 0.0668 0.5372 0.4584 0.133 Uiso 0.50 1 calc PR M 1
C62 C 0.0286(6) 0.5975(3) 0.3961(6) 0.111(7) Uani 0.50 1 d PR L 1
H62 H 0.0910 0.6053 0.3937 0.133 Uiso 0.50 1 calc PR N 1
C63 C -0.0484(6) 0.6267(3) 0.3611(6) 0.111(7) Uani 0.50 1 d PR L 1
H63 H -0.0386 0.6543 0.3349 0.133 Uiso 0.50 1 calc PR O 1
C64 C -0.1397(6) 0.6154(3) 0.3646(6) 0.111(7) Uani 0.50 1 d PR L 1
H64 H -0.1923 0.6353 0.3407 0.133 Uiso 0.50 1 calc PR P 1
C65 C -0.1540(6) 0.5749(3) 0.4030(6) 0.111(7) Uani 0.50 1 d PR L 1
H65 H -0.2164 0.5671 0.4054 0.133 Uiso 0.50 1 calc PR Q 1
N62 N 0.9764(6) 0.9634(3) 0.3130(6) 0.116(7) Uani 0.50 1 d PR R 1
C66 C 1.0300(6) 0.9742(3) 0.2526(6) 0.116(7) Uani 0.50 1 d PR R 1
H66 H 1.0739 0.9984 0.2684 0.140 Uiso 0.50 1 calc PR S 1
C67 C 1.0193(6) 0.9498(3) 0.1693(6) 0.116(7) Uani 0.50 1 d PR R 1
H67 H 1.0559 0.9572 0.1280 0.140 Uiso 0.50 1 calc PR T 1
C68 C 0.9550(6) 0.9145(3) 0.1463(6) 0.116(7) Uani 0.50 1 d PR R 1
H68 H 0.9477 0.8978 0.0893 0.140 Uiso 0.50 1 calc PR U 1
C69 C 0.9014(6) 0.9036(3) 0.2067(6) 0.116(7) Uani 0.50 1 d PR R 1
H69 H 0.8574 0.8795 0.1909 0.140 Uiso 0.50 1 calc PR V 1
C70 C 0.9121(6) 0.9281(3) 0.2900(6) 0.116(7) Uani 0.50 1 d PR R 1
H70 H 0.8754 0.9206 0.3313 0.140 Uiso 0.50 1 calc PR W 1

loop_
_atom_site_aniso_label
_atom_site_aniso_U_11
_atom_site_aniso_U_22
_atom_site_aniso_U_33
_atom_site_aniso_U_23
_atom_site_aniso_U_13
_atom_site_aniso_U_12
Tb1 0.0307(4) 0.0428(4) 0.0241(3) 0.0017(3) 0.0127(2) 0.0028(3)
K1 0.072(2) 0.0376(19) 0.053(2) 0.0001(15) 0.0249(18) 0.0026(17)
K2 0.0395(19) 0.046(2) 0.061(2) 0.0050(16) 0.0149(15) 0.0047(15)
K3 0.0529(19) 0.055(2) 0.0204(15) 0.0068(13) 0.0141(13) 0.0111(15)
O1 0.032(5) 0.034(5) 0.018(4) 0.005(3) 0.005(3) 0.004(4)
O2 0.038(5) 0.041(6) 0.031(5) 0.003(4) 0.011(4) 0.009(4)
N1 0.031(6) 0.035(7) 0.023(5) 0.007(4) 0.005(4) 0.000(5)
N2 0.030(6) 0.028(6) 0.037(6) 0.001(5) 0.010(5) -0.004(5)
C1 0.021(7) 0.036(8) 0.047(8) 0.007(6) 0.010(6) -0.002(6)
C2 0.028(7) 0.038(8) 0.041(8) 0.018(6) 0.003(6) -0.011(6)
C3 0.048(9) 0.044(9) 0.047(9) 0.011(7) 0.018(7) 0.008(7)
C4 0.035(9) 0.072(13) 0.055(10) 0.013(9) 0.006(7) -0.002(8)
C5 0.022(7) 0.068(12) 0.049(9) 0.008(8) 0.003(6) -0.007(7)
C6 0.026(7) 0.036(8) 0.042(8) 0.000(6) 0.016(5) -0.004(6)
C7 0.040(8) 0.037(8) 0.047(9) -0.008(6) 0.009(7) -0.008(7)
C8 0.031(7) 0.041(8) 0.030(7) -0.007(6) 0.013(5) -0.011(6)
C9 0.041(9) 0.029(8) 0.076(11) 0.021(7) 0.010(7) -0.009(7)
C10 0.074(12) 0.041(10) 0.044(9) -0.002(7) 0.014(8) -0.020(8)
C11 0.065(11) 0.039(9) 0.060(11) 0.011(8) 0.031(9) 0.008(8)
C12 0.024(7) 0.045(9) 0.041(8) 0.003(6) 0.007(6) 0.000(6)
C13 0.030(7) 0.043(9) 0.042(8) -0.020(6) 0.024(6) -0.016(6)
C14 0.034(7) 0.029(7) 0.029(7) -0.001(5) 0.011(5) 0.014(6)
C15 0.022(7) 0.034(8) 0.041(8) -0.003(6) 0.005(5) 0.001(6)
C16 0.045(9) 0.042(9) 0.046(9) 0.004(7) 0.021(7) 0.017(7)
C17 0.054(10) 0.054(10) 0.047(9) 0.007(7) 0.016(7) 0.021(8)
C18 0.049(9) 0.045(9) 0.042(9) 0.010(7) 0.011(7) 0.007(7)
C19 0.039(8) 0.037(8) 0.036(8) -0.005(6) 0.012(6) 0.005(6)
C20 0.038(8) 0.032(7) 0.021(7) -0.004(5) 0.004(5) 0.005(6)
O21 0.041(6) 0.057(7) 0.038(6) 0.005(5) 0.022(4) 0.005(5)
O22 0.027(5) 0.033(5) 0.034(5) 0.003(4) 0.010(4) 0.005(4)
N21 0.035(6) 0.035(6) 0.031(6) 0.004(5) 0.011(5) 0.008(5)
N22 0.027(5) 0.038(7) 0.027(6) -0.001(5) 0.005(4) 0.005(5)
C21 0.034(8) 0.055(10) 0.042(8) 0.012(7) 0.021(6) 0.013(7)
C22 0.038(9) 0.053(10) 0.057(10) 0.002(8) 0.017(7) 0.001(7)
C23 0.036(9) 0.080(14) 0.086(13) 0.008(11) 0.023(9) 0.017(9)
C24 0.038(10) 0.064(13) 0.085(13) -0.009(10) 0.012(8) 0.018(9)
C25 0.049(10) 0.041(9) 0.062(10) 0.001(7) 0.016(8) 0.011(7)
C26 0.050(9) 0.031(8) 0.044(8) 0.003(6) 0.016(7) 0.018(7)
C27 0.038(8) 0.051(10) 0.041(8) 0.003(7) 0.013(6) 0.011(7)
C28 0.033(8) 0.079(12) 0.035(8) -0.020(8) 0.008(6) -0.009(8)
C29 0.044(9) 0.062(11) 0.062(11) -0.031(9) 0.018(8) 0.006(8)
C30 0.056(12) 0.070(14) 0.132(19) -0.058(13) 0.024(12) -0.006(10)
C31 0.041(10) 0.072(14) 0.109(16) -0.046(12) 0.005(10) 0.011(9)
C32 0.041(9) 0.068(12) 0.053(10) -0.028(8) 0.013(7) 0.005(8)
C33 0.025(7) 0.056(10) 0.020(7) 0.010(6) -0.005(5) 0.007(6)
C34 0.035(7) 0.035(8) 0.026(7) 0.001(5) 0.006(5) 0.005(6)
C35 0.029(7) 0.039(8) 0.028(7) -0.008(6) 0.003(5) -0.004(6)
C36 0.029(8) 0.058(10) 0.042(8) 0.001(7) 0.009(6) 0.008(7)
C37 0.025(8) 0.081(13) 0.051(10) -0.006(8) 0.007(6) 0.004(8)
C38 0.039(9) 0.063(11) 0.046(9) -0.003(7) 0.016(7) -0.013(8)
C39 0.027(8) 0.070(11) 0.037(8) -0.006(7) 0.005(6) 0.008(7)
C40 0.023(7) 0.028(7) 0.039(8) 0.005(6) 0.005(5) 0.000(6)
N41 0.095(13) 0.061(11) 0.094(13) 0.001(9) 0.049(11) 0.015(9)
N42 0.081(12) 0.069(12) 0.084(12) -0.016(9) -0.012(9) 0.006(10)
C41 0.082(15) 0.063(14) 0.119(19) 0.017(13) 0.039(14) 0.002(12)
C42 0.078(17) 0.11(2) 0.22(4) 0.07(2) 0.07(2) 0.024(16)
C43 0.18(3) 0.12(3) 0.28(5) 0.08(3) 0.19(4) 0.05(2)
C44 0.20(3) 0.074(19) 0.18(3) -0.018(19) 0.14(3) 0.00(2)
C45 0.17(3) 0.09(2) 0.15(3) -0.013(18) 0.10(2) 0.003(19)
C46 0.065(13) 0.054(13) 0.115(18) -0.020(12) 0.006(11) 0.003(10)
C47 0.067(17) 0.078(18) 0.33(5) -0.03(2) 0.04(2) -0.008(15)
C48 0.086(19) 0.17(2) 0.24(4) -0.10(3) 0.050(18) -0.02(2)
C49 0.090(18) 0.21(3) 0.11(2) -0.052(19) 0.026(15) 0.024(19)
C50 0.12(2) 0.15(2) 0.10(2) -0.007(18) 0.025(16) 0.009(17)
N51 0.046(9) 0.083(12) 0.059(9) -0.004(8) 0.007(7) 0.001(8)
C51 0.067(13) 0.092(17) 0.067(14) 0.016(11) 0.009(10) 0.008(11)
C52 0.075(14) 0.092(16) 0.062(13) 0.002(11) 0.019(10) 0.010(12)
C53 0.060(13) 0.087(16) 0.077(14) -0.009(12) 0.015(10) -0.017(11)
C54 0.053(11) 0.073(14) 0.079(14) 0.030(10) 0.013(10) 0.001(10)
C55 0.056(12) 0.064(12) 0.081(14) 0.000(10) 0.022(10) -0.009(10)
N52 0.10(4) 0.03(2) 0.07(3) -0.010(15) 0.01(3) -0.04(2)
C56 0.10(3) 0.03(2) 0.07(3) 0.005(18) 0.04(2) 0.01(2)
C57 0.09(3) 0.031(18) 0.05(2) -0.002(15) 0.027(19) 0.004(18)
C58 0.08(3) 0.06(2) 0.06(2) -0.030(19) -0.01(2) 0.03(2)
C59 0.07(3) 0.04(2) 0.12(4) 0.02(2) 0.01(2) 0.00(2)
C60 0.08(3) 0.08(3) 0.11(4) 0.00(3) 0.04(3) -0.03(3)
N52B 0.06(3) 0.06(2) 0.09(3) 0.02(2) 0.02(2) 0.00(2)
C56B 0.12(4) 0.03(2) 0.05(3) -0.011(19) -0.01(3) -0.04(3)
C57B 0.13(5) 0.07(4) 0.16(6) -0.04(4) 0.05(4) 0.00(4)
C58B 0.20(8) 0.11(6) 0.31(11) 0.11(6) 0.19(8) 0.06(5)
C59B 0.16(5) 0.12(4) 0.14(4) -0.04(3) 0.10(4) -0.11(4)
C60B 0.16(6) 0.09(4) 0.15(5) -0.06(4) 0.10(4) -0.07(4)
N61 0.100(15) 0.097(16) 0.152(18) 0.018(13) 0.064(14) 0.011(12)
C61 0.100(15) 0.097(16) 0.152(18) 0.018(13) 0.064(14) 0.011(12)
C62 0.100(15) 0.097(16) 0.152(18) 0.018(13) 0.064(14) 0.011(12)
C63 0.100(15) 0.097(16) 0.152(18) 0.018(13) 0.064(14) 0.011(12)
C64 0.100(15) 0.097(16) 0.152(18) 0.018(13) 0.064(14) 0.011(12)
C65 0.100(15) 0.097(16) 0.152(18) 0.018(13) 0.064(14) 0.011(12)
N62 0.079(14) 0.12(2) 0.15(2) -0.024(14) 0.050(13) -0.012(11)
C66 0.079(14) 0.12(2) 0.15(2) -0.024(14) 0.050(13) -0.012(11)
C67 0.079(14) 0.12(2) 0.15(2) -0.024(14) 0.050(13) -0.012(11)
C68 0.079(14) 0.12(2) 0.15(2) -0.024(14) 0.050(13) -0.012(11)
C69 0.079(14) 0.12(2) 0.15(2) -0.024(14) 0.050(13) -0.012(11)
C70 0.079(14) 0.12(2) 0.15(2) -0.024(14) 0.050(13) -0.012(11)

loop_
_atom_type_symbol
_atom_type_description
_atom_type_scat_dispersion_real
_atom_type_scat_dispersion_imag
_atom_type_scat_source
C C 0.0033 0.0016 'International Tables Vol C Tables 4.2.6.8 and 6.1.1.4'
H H 0.0000 0.0000 'International Tables Vol C Tables 4.2.6.8 and 6.1.1.4'
N N 0.0061 0.0033 'International Tables Vol C Tables 4.2.6.8 and 6.1.1.4'
O O 0.0106 0.0060 'International Tables Vol C Tables 4.2.6.8 and 6.1.1.4'
K K 0.2009 0.2494 'International Tables Vol C Tables 4.2.6.8 and 6.1.1.4'
Tb Tb -0.1723 4.1537 'International Tables Vol C Tables 4.2.6.8 and 6.1.1.4'

loop_
_geom_angle_atom_site_label_1
_geom_angle_atom_site_label_2
_geom_angle_atom_site_label_3
_geom_angle
_geom_angle_site_symmetry_1
_geom_angle_site_symmetry_3
O21 Tb1 N2 134.8(4) . .
O21 Tb1 O1 79.5(3) . .
N2 Tb1 O1 121.1(3) . .
O21 Tb1 N22 123.2(3) . .
N2 Tb1 N22 75.2(4) . .
O1 Tb1 N22 131.7(3) . .
O21 Tb1 O22 144.1(3) . .
N2 Tb1 O22 78.6(3) . .
O1 Tb1 O22 69.4(3) . .
N22 Tb1 O22 70.8(3) . .
O21 Tb1 O2 72.9(3) . .
N2 Tb1 O2 71.9(3) . .
O1 Tb1 O2 148.4(3) . .
N22 Tb1 O2 77.8(3) . .
O22 Tb1 O2 141.3(3) . .
O21 Tb1 N21 72.0(3) . .
N2 Tb1 N21 141.3(4) . .
O1 Tb1 N21 86.4(3) . .
N22 Tb1 N21 66.1(3) . .
O22 Tb1 N21 88.3(3) . .
O2 Tb1 N21 99.3(3) . .
O21 Tb1 N1 87.8(3) . .
N2 Tb1 N1 65.5(3) . .
O1 Tb1 N1 72.3(3) . .
N22 Tb1 N1 140.7(3) . .
O22 Tb1 N1 99.0(3) . .
O2 Tb1 N1 91.1(3) . .
N21 Tb1 N1 153.1(3) . .
O21 Tb1 K3 123.1(2) . 4_575
N2 Tb1 K3 71.2(3) . 4_575
O1 Tb1 K3 51.0(2) . 4_575
N22 Tb1 K3 111.3(3) . 4_575
O22 Tb1 K3 45.2(2) . 4_575
O2 Tb1 K3 137.8(2) . 4_575
N21 Tb1 K3 122.4(2) . 4_575
N1 Tb1 K3 54.9(2) . 4_575
O21 Tb1 K1 102.7(3) . .
N2 Tb1 K1 121.4(3) . .
O1 Tb1 K1 49.2(2) . .
N22 Tb1 K1 82.9(3) . .
O22 Tb1 K1 42.8(2) . .
O2 Tb1 K1 152.7(2) . .
N21 Tb1 K1 54.8(2) . .
N1 Tb1 K1 115.9(2) . .
K3 Tb1 K1 67.68(7) 4_575 .
O21 Tb1 K3 74.9(2) . .
N2 Tb1 K3 101.0(3) . .
O1 Tb1 K3 137.3(2) . .
N22 Tb1 K3 49.7(3) . .
O22 Tb1 K3 117.1(2) . .
O2 Tb1 K3 48.2(2) . .
N21 Tb1 K3 53.4(2) . .
N1 Tb1 K3 138.7(2) . .
K3 Tb1 K3 160.97(10) 4_575 .
K1 Tb1 K3 104.52(8) . .
O21 Tb1 K2 38.5(3) . .
N2 Tb1 K2 97.0(3) . .
O1 Tb1 K2 108.3(2) . .
N22 Tb1 K2 114.5(3) . .
O22 Tb1 K2 172.3(2) . .
O2 Tb1 K2 40.2(2) . .
N21 Tb1 K2 99.0(2) . .
N1 Tb1 K2 73.4(2) . .
K3 Tb1 K2 127.49(7) 4_575 .
K1 Tb1 K2 141.22(8) . .
K3 Tb1 K2 69.79(7) . .
O22 K1 N42 117.3(3) . .
O22 K1 O1 59.8(3) . .
N42 K1 O1 175.0(3) . .
O22 K1 N41 162.3(3) . .
N42 K1 N41 80.3(3) . .
O1 K1 N41 102.5(3) . .
O22 K1 C18 103.0(4) . 4_575
N42 K1 C18 79.0(4) . 4_575
O1 K1 C18 97.5(3) . 4_575
N41 K1 C18 77.6(4) . 4_575
O22 K1 N21 74.4(3) . .
N42 K1 N21 114.6(3) . .
O1 K1 N21 69.1(3) . .
N41 K1 N21 100.6(3) . .
C18 K1 N21 165.9(4) 4_575 .
O22 K1 C28 74.4(4) . .
N42 K1 C28 91.5(4) . .
O1 K1 C28 91.5(3) . .
N41 K1 C28 108.7(4) . .
C18 K1 C28 167.7(4) 4_575 .
N21 K1 C28 25.7(3) . .
O22 K1 C27 94.2(3) . .
N42 K1 C27 115.3(4) . .
O1 K1 C27 69.4(3) . .
N41 K1 C27 78.5(3) . .
C18 K1 C27 149.4(4) 4_575 .
N21 K1 C27 22.7(3) . .
C28 K1 C27 42.4(3) . .
O22 K1 C19 88.6(3) . 4_575
N42 K1 C19 103.2(3) . 4_575
O1 K1 C19 73.1(3) . 4_575
N41 K1 C19 85.4(3) . 4_575
C18 K1 C19 24.4(3) 4_575 4_575
N21 K1 C19 142.2(3) . 4_575
C28 K1 C19 161.4(4) . 4_575
C27 K1 C19 134.5(4) . 4_575
O22 K1 C40 19.5(2) . .
N42 K1 C40 97.9(3) . .
O1 K1 C40 79.0(3) . .
N41 K1 C40 175.5(4) . .
C18 K1 C40 98.0(4) 4_575 .
N21 K1 C40 83.9(3) . .
C28 K1 C40 75.4(3) . .
C27 K1 C40 106.0(3) . .
C19 K1 C40 91.0(3) 4_575 .
O22 K1 Tb1 39.30(19) . .
N42 K1 Tb1 141.7(3) . .
O1 K1 Tb1 39.00(16) . .
N41 K1 Tb1 127.2(2) . .
C18 K1 Tb1 128.2(3) 4_575 .
N21 K1 Tb1 42.5(2) . .
C28 K1 Tb1 56.9(3) . .
C27 K1 Tb1 57.1(3) . .
C19 K1 Tb1 105.0(2) 4_575 .
C40 K1 Tb1 56.45(18) . .
O22 K1 K3 37.44(19) . 4_575
N42 K1 K3 131.6(2) . 4_575
O1 K1 K3 43.59(17) . 4_575
N41 K1 K3 129.7(2) . 4_575
C18 K1 K3 73.8(3) 4_575 4_575
N21 K1 K3 97.7(2) . 4_575
C28 K1 K3 107.9(3) . 4_575
C27 K1 K3 108.3(3) . 4_575
C19 K1 K3 53.7(2) 4_575 4_575
C40 K1 K3 48.88(19) . 4_575
Tb1 K1 K3 55.22(6) . 4_575
O21 K2 N52B 151.8(3) . .
O21 K2 O2 64.9(3) . .
N52B K2 O2 94.8(3) . .
O21 K2 N51 98.8(4) . .
N52B K2 N51 80.5(4) . .
O2 K2 N51 132.8(4) . .
O21 K2 N52 149.8(3) . .
N52B K2 N52 3.0 . .
O2 K2 N52 91.8(3) . .
N51 K2 N52 82.9(4) . .
O21 K2 C4 104.1(4) . 4_576
N52B K2 C4 104.0(4) . 4_576
O2 K2 C4 128.7(4) . 4_576
N51 K2 C4 97.5(4) . 4_576
N52 K2 C4 105.6(4) . 4_576
O21 K2 C3 123.0(4) . 4_576
N52B K2 C3 83.1(3) . 4_576
O2 K2 C3 117.8(3) . 4_576
N51 K2 C3 108.2(4) . 4_576
N52 K2 C3 84.1(3) . 4_576
C4 K2 C3 25.2(4) 4_576 4_576
O21 K2 C60B 169.7(3) . .
N52B K2 C60B 23.41(8) . .
O2 K2 C60B 116.5(3) . .
N51 K2 C60B 72.7(4) . .
N52 K2 C60B 26.09(8) . .
C4 K2 C60B 83.1(4) 4_576 .
C3 K2 C60B 66.2(3) 4_576 .
O21 K2 C5 81.3(4) . 4_576
N52B K2 C5 125.8(4) . 4_576
O2 K2 C5 110.9(3) . 4_576
N51 K2 C5 109.5(4) . 4_576
N52 K2 C5 126.8(4) . 4_576
C4 K2 C5 24.2(4) 4_576 4_576
C3 K2 C5 42.7(4) 4_576 4_576
C60B K2 C5 106.7(3) . 4_576
O21 K2 C2 114.9(3) . 4_576
N52B K2 C2 84.7(3) . 4_576
O2 K2 C2 94.7(3) . 4_576
N51 K2 C2 130.9(4) . 4_576
N52 K2 C2 84.4(3) . 4_576
C4 K2 C2 42.0(4) 4_576 4_576
C3 K2 C2 23.1(3) 4_576 4_576
C60B K2 C2 75.3(3) . 4_576
C5 K2 C2 47.7(4) 4_576 4_576
O21 K2 C21 18.4(3) . .
N52B K2 C21 167.1(3) . .
O2 K2 C21 81.6(3) . .
N51 K2 C21 92.8(4) . .
N52 K2 C21 166.3(3) . .
C4 K2 C21 87.8(4) 4_576 .
C3 K2 C21 109.5(4) 4_576 .
C60B K2 C21 161.6(3) . .
C5 K2 C21 66.8(4) 4_576 .
C2 K2 C21 107.9(3) 4_576 .
O21 K2 Tb1 33.7(2) . .
N52B K2 Tb1 119.3(2) . .
O2 K2 Tb1 36.1(2) . .
N51 K2 Tb1 107.4(3) . .
N52 K2 Tb1 116.88(19) . .
C4 K2 Tb1 132.5(3) 4_576 .
C3 K2 Tb1 140.5(3) 4_576 .
C60B K2 Tb1 142.48(19) . .
C5 K2 Tb1 108.3(3) 4_576 .
C2 K2 Tb1 120.6(2) 4_576 .
C21 K2 Tb1 52.1(2) . .
O22 K3 O2 128.7(3) 4_576 .
O22 K3 O1 59.3(2) 4_576 4_576
O2 K3 O1 97.7(3) . 4_576
O22 K3 N22 124.7(3) 4_576 .
O2 K3 N22 64.0(3) . .
O1 K3 N22 159.9(3) 4_576 .
O22 K3 N1 83.5(3) 4_576 4_576
O2 K3 N1 126.0(3) . 4_576
O1 K3 N1 59.1(3) 4_576 4_576
N22 K3 N1 137.7(3) . 4_576
O22 K3 N21 149.4(3) 4_576 .
O2 K3 N21 80.5(3) . .
O1 K3 N21 134.4(3) 4_576 .
N22 K3 N21 54.2(3) . .
N1 K3 N21 85.1(3) 4_576 .
O22 K3 C33 115.6(3) 4_576 .
O2 K3 C33 89.2(3) . .
O1 K3 C33 173.0(3) 4_576 .
N22 K3 C33 26.4(3) . .
N1 K3 C33 117.0(4) 4_576 .
N21 K3 C33 47.3(3) . .
O22 K3 C20 105.3(3) 4_576 .
O2 K3 C20 25.5(3) . .
O1 K3 C20 94.1(3) 4_576 .
N22 K3 C20 65.8(3) . .
N1 K3 C20 143.0(3) 4_576 .
N21 K3 C20 100.9(3) . .
C33 K3 C20 91.9(4) . .
O22 K3 C28 125.6(3) 4_576 .
O2 K3 C28 97.3(3) . .
O1 K3 C28 150.8(4) 4_576 .
N22 K3 C28 46.7(4) . .
N1 K3 C28 91.9(4) 4_576 .
N21 K3 C28 26.8(3) . .
C33 K3 C28 26.9(4) . .
C20 K3 C28 109.9(4) . .
O22 K3 C40 23.2(2) 4_576 4_576
O2 K3 C40 130.4(3) . 4_576
O1 K3 C40 82.4(2) 4_576 4_576
N22 K3 C40 102.9(3) . 4_576
N1 K3 C40 96.6(3) 4_576 4_576
N21 K3 C40 132.7(3) . 4_576
C33 K3 C40 92.6(3) . 4_576
C20 K3 C40 105.0(3) . 4_576
C28 K3 C40 106.1(3) . 4_576
O22 K3 C7 99.7(3) 4_576 4_576
O2 K3 C7 103.1(3) . 4_576
O1 K3 C7 56.7(3) 4_576 4_576
N22 K3 C7 132.5(3) . 4_576
N1 K3 C7 22.9(3) 4_576 4_576
N21 K3 C7 79.2(3) . 4_576
C33 K3 C7 122.4(4) . 4_576
C20 K3 C7 121.9(4) . 4_576
C28 K3 C7 95.5(4) . 4_576
C40 K3 C7 117.0(3) 4_576 4_576
O22 K3 C39 43.6(3) 4_576 4_576
O2 K3 C39 110.0(3) . 4_576
O1 K3 C39 98.8(3) 4_576 4_576
N22 K3 C39 81.3(3) . 4_576
N1 K3 C39 120.8(3) 4_576 4_576
N21 K3 C39 124.9(3) . 4_576
C33 K3 C39 78.1(3) . 4_576
C20 K3 C39 85.7(4) . 4_576
C28 K3 C39 99.4(4) . 4_576
C40 K3 C39 24.5(3) 4_576 4_576
C7 K3 C39 141.5(4) 4_576 4_576
C1 O1 Tb1 127.0(8) . .
C1 O1 K1 135.8(8) . .
Tb1 O1 K1 91.8(3) . .
C1 O1 K3 106.4(7) . 4_575
Tb1 O1 K3 88.9(3) . 4_575
K1 O1 K3 93.1(3) . 4_575
C20 O2 Tb1 128.5(8) . .
C20 O2 K2 124.8(8) . .
Tb1 O2 K2 103.8(3) . .
C20 O2 K3 88.0(7) . .
Tb1 O2 K3 92.1(3) . .
K2 O2 K3 108.8(3) . .
C7 N1 C8 121.4(11) . .
C7 N1 Tb1 125.1(9) . .
C8 N1 Tb1 112.6(7) . .
C7 N1 K3 92.0(8) . 4_575
C8 N1 K3 106.5(7) . 4_575
Tb1 N1 K3 81.5(3) . 4_575
C13 N2 C14 114.9(11) . .
C13 N2 Tb1 122.1(8) . .
C14 N2 Tb1 110.1(7) . .
O1 C1 C2 121.0(13) . .
O1 C1 C6 121.8(12) . .
C2 C1 C6 116.3(12) . .
O1 C1 K3 52.4(6) . 4_575
C2 C1 K3 129.8(9) . 4_575
C6 C1 K3 83.8(7) . 4_575
C3 C2 C1 125.4(14) . .
C3 C2 K2 72.9(8) . 4_575
C1 C2 K2 91.2(9) . 4_575
C2 C3 C4 118.5(15) . .
C2 C3 K2 84.0(9) . 4_575
C4 C3 K2 74.5(9) . 4_575
C5 C4 C3 119.1(14) . .
C5 C4 K2 84.1(9) . 4_575
C3 C4 K2 80.2(9) . 4_575
C4 C5 C6 121.1(15) . .
C4 C5 K2 71.7(9) . 4_575
C6 C5 K2 88.0(8) . 4_575
C5 C6 C7 116.4(13) . .
C5 C6 C1 118.7(13) . .
C7 C6 C1 124.8(12) . .
N1 C7 C6 126.9(13) . .
N1 C7 K3 65.1(7) . 4_575
C6 C7 K3 88.2(8) . 4_575
C9 C8 N1 123.5(12) . .
C9 C8 C13 119.7(13) . .
N1 C8 C13 116.7(11) . .
C10 C9 C8 120.9(14) . .
C11 C10 C9 118.6(15) . .
C12 C11 C10 121.3(15) . .
C11 C12 C13 123.2(13) . .
N2 C13 C12 129.1(13) . .
N2 C13 C8 114.7(13) . .
C12 C13 C8 116.2(12) . .
N2 C14 C15 111.9(10) . .
N2 C14 C34 108.4(10) . .
C15 C14 C34 112.6(10) . .
C16 C15 C20 122.1(13) . .
C16 C15 C14 117.2(11) . .
C20 C15 C14 120.7(11) . .
C15 C16 C17 121.3(13) . .
C18 C17 C16 118.6(14) . .
C17 C18 C19 119.7(14) . .
C17 C18 K1 115.9(10) . 4_576
C19 C18 K1 90.1(9) . 4_576
C18 C19 C20 123.8(13) . .
C18 C19 K1 65.4(8) . 4_576
C20 C19 K1 131.2(9) . 4_576
C18 C19 K3 124.9(10) . .
C20 C19 K3 62.0(7) . .
K1 C19 K3 74.4(3) 4_576 .
O2 C20 C19 118.9(12) . .
O2 C20 C15 126.7(12) . .
C19 C20 C15 114.3(12) . .
O2 C20 K3 66.5(6) . .
C19 C20 K3 94.1(8) . .
C15 C20 K3 110.3(8) . .
C21 O21 Tb1 129.2(9) . .
C21 O21 K2 123.0(8) . .
Tb1 O21 K2 107.8(4) . .
C40 O22 Tb1 131.2(7) . .
C40 O22 K1 118.9(7) . .
Tb1 O22 K1 97.9(3) . .
C40 O22 K3 104.3(6) . 4_575
Tb1 O22 K3 94.1(3) . 4_575
K1 O22 K3 105.7(3) . 4_575
C27 N21 C28 123.8(13) . .
C27 N21 Tb1 121.3(10) . .
C28 N21 Tb1 112.7(8) . .
C27 N21 K3 119.7(9) . .
C28 N21 K3 78.1(8) . .
Tb1 N21 K3 84.1(3) . .
C27 N21 K1 88.5(8) . .
C28 N21 K1 84.0(8) . .
Tb1 N21 K1 82.7(3) . .
K3 N21 K1 151.7(4) . .
C33 N22 C34 118.2(10) . .
C33 N22 Tb1 120.8(8) . .
C34 N22 Tb1 108.4(7) . .
C33 N22 K3 84.0(7) . .
C34 N22 K3 132.0(8) . .
Tb1 N22 K3 91.1(3) . .
O21 C21 C26 124.4(13) . .
O21 C21 C22 118.3(15) . .
C26 C21 C22 117.3(14) . .
O21 C21 K2 38.6(7) . .
C26 C21 K2 147.6(10) . .
C22 C21 K2 87.1(10) . .
C23 C22 C21 119.8(16) . .
C22 C23 C24 122.6(16) . .
C25 C24 C23 117.7(16) . .
C24 C25 C26 122.2(17) . .
C25 C26 C21 120.3(14) . .
C25 C26 C27 117.8(15) . .
C21 C26 C27 121.8(13) . .
N21 C27 C26 130.5(15) . .
N21 C27 K1 68.8(7) . .
C26 C27 K1 112.2(9) . .
C29 C28 N21 122.8(14) . .
C29 C28 C33 119.0(13) . .
N21 C28 C33 118.0(13) . .
C29 C28 K3 115.5(11) . .
N21 C28 K3 75.1(8) . .
C33 C28 K3 75.2(9) . .
C29 C28 K1 101.4(12) . .
N21 C28 K1 70.4(7) . .
C33 C28 K1 102.5(8) . .
K3 C28 K1 139.1(5) . .
C30 C29 C28 120.0(15) . .
C29 C30 C31 120.5(17) . .
C32 C31 C30 118.8(17) . .
C31 C32 C33 123.6(15) . .
N22 C33 C32 126.1(13) . .
N22 C33 C28 116.3(11) . .
C32 C33 C28 117.6(14) . .
N22 C33 K3 69.6(7) . .
C32 C33 K3 121.5(10) . .
C28 C33 K3 77.9(9) . .
N22 C34 C35 112.9(11) . .
N22 C34 C14 109.5(10) . .
C35 C34 C14 112.6(10) . .
C36 C35 C40 120.8(12) . .
C36 C35 C34 119.6(12) . .
C40 C35 C34 119.5(10) . .
C35 C36 C37 123.2(14) . .
C38 C37 C36 116.2(13) . .
C37 C38 C39 121.4(14) . .
C38 C39 C40 123.0(14) . .
C38 C39 K3 139.8(10) . 4_575
C40 C39 K3 69.7(7) . 4_575
O22 C40 C39 120.0(10) . .
O22 C40 C35 124.8(10) . .
C39 C40 C35 115.3(10) . .
O22 C40 K3 52.6(5) . 4_575
C39 C40 K3 85.8(7) . 4_575
C35 C40 K3 134.1(8) . 4_575
O22 C40 K1 41.6(5) . .
C39 C40 K1 95.2(8) . .
C35 C40 K1 134.5(8) . .
K3 C40 K1 77.8(2) 4_575 .
C45 N41 C41 121.5(10) . .
C45 N41 K1 110.4(7) . .
C41 N41 K1 125.1(7) . .
C50 N42 C46 118.6(19) . .
C50 N42 K1 114.8(16) . .
C46 N42 K1 126.6(11) . .
N41 C41 C42 119.1(6) . .
C43 C42 C41 120.0 . .
C44 C43 C42 120.0 . .
C43 C44 C45 120.0 . .
N41 C45 C44 119.3(6) . .
C47 C46 N42 125(2) . .
C46 C47 C48 119(3) . .
C47 C48 C49 116(3) . .
C50 C49 C48 117(3) . .
N42 C50 C49 124(3) . .
C55 N51 C51 114.0(14) . .
C55 N51 K2 135.2(11) . .
C51 N51 K2 108.0(12) . .
N51 C51 C52 124.8(19) . .
C51 C52 C53 121(2) . .
C54 C53 C52 116.2(19) . .
C53 C54 C55 117.6(17) . .
N51 C55 C54 126.9(13) . .
C56 N52 C60 120.0 . .
C56 N52 K2 102.33(18) . .
C60 N52 K2 132.40(17) . .
C57 C56 N52 120.0 . .
C56 C57 C58 120.0 . .
C59 C58 C57 120.0 . .
C60 C59 C58 120.0 . .
C59 C60 N52 120.0 . .
C56B N52B C60B 119.9 . .
C56B N52B K2 132.0(2) . .
C60B N52B K2 108.1(2) . .
N52B C56B C57B 120.0 . .
C58B C57B C56B 120.0 . .
C57B C58B C59B 119.9 . .
C58B C59B C60B 120.0 . .
N52B C60B C59B 120.0 . .
N52B C60B K2 48.53(17) . .
C59B C60B K2 168.56(16) . .
C61 N61 C65 120.0 . .
C62 C61 N61 120.0 . .
C61 C62 C63 120.0 . .
C64 C63 C62 120.0 . .
C65 C64 C63 120.0 . .
C64 C65 N61 120.0 . .
C66 N62 C70 120.0 . .
C67 C66 N62 120.0 . .
C68 C67 C66 120.0 . .
C67 C68 C69 120.0 . .
C68 C69 C70 120.0 . .
C69 C70 N62 120.0 . .

loop_
_geom_bond_atom_site_label_1
_geom_bond_atom_site_label_2
_geom_bond_distance
_geom_bond_site_symmetry_2
Tb1 O21 2.310(9) .
Tb1 N2 2.338(11) .
Tb1 O1 2.357(8) .
Tb1 N22 2.377(10) .
Tb1 O22 2.393(8) .
Tb1 O2 2.403(9) .
Tb1 N21 2.549(11) .
Tb1 N1 2.555(10) .
Tb1 K3 3.662(3) 4_575
Tb1 K1 3.743(4) .
Tb1 K3 3.758(3) .
Tb1 K2 3.963(3) .
K1 O22 2.568(9) .
K1 N42 2.820(10) .
K1 O1 2.834(9) .
K1 N41 2.895(11) .
K1 C18 3.066(15) 4_575
K1 N21 3.084(11) .
K1 C28 3.256(16) .
K1 C27 3.306(14) .
K1 C19 3.372(13) 4_575
K1 C40 3.386(11) .
K1 K3 4.124(5) 4_575
K2 O21 2.592(10) .
K2 N52B 2.621(10) .
K2 O2 2.631(9) .
K2 N51 2.922(14) .
K2 N52 3.015(10) .
K2 C4 3.213(16) 4_576
K2 C3 3.285(15) 4_576
K2 C60B 3.326(9) .
K2 C5 3.366(15) 4_576
K2 C2 3.418(14) 4_576
K2 C21 3.482(16) .
K3 O22 2.605(9) 4_576
K3 O2 2.802(9) .
K3 O1 2.847(8) 4_576
K3 N22 2.865(11) .
K3 N1 3.029(10) 4_576
K3 N21 3.034(11) .
K3 C33 3.040(14) .
K3 C20 3.054(13) .
K3 C28 3.073(18) .
K3 C40 3.179(11) 4_576
K3 C7 3.338(14) 4_576
K3 C39 3.380(14) 4_576
O1 C1 1.295(15) .
O1 K3 2.847(8) 4_575
O2 C20 1.316(15) .
N1 C7 1.300(17) .
N1 C8 1.426(17) .
N1 K3 3.029(10) 4_575
N2 C13 1.364(16) .
N2 C14 1.466(15) .
C1 C2 1.363(19) .
C1 C6 1.456(18) .
C1 K3 3.446(13) 4_575
C2 C3 1.351(19) .
C2 K2 3.418(14) 4_575
C3 C4 1.42(2) .
C3 K2 3.285(15) 4_575
C4 C5 1.39(2) .
C4 K2 3.213(16) 4_575
C5 C6 1.410(18) .
C5 K2 3.366(15) 4_575
C6 C7 1.444(19) .
C7 K3 3.338(14) 4_575
C8 C9 1.406(19) .
C8 C13 1.441(19) .
C9 C10 1.39(2) .
C10 C11 1.37(2) .
C11 C12 1.36(2) .
C12 C13 1.384(19) .
C14 C15 1.538(18) .
C14 C34 1.564(18) .
C15 C16 1.380(18) .
C15 C20 1.408(18) .
C16 C17 1.39(2) .
C17 C18 1.37(2) .
C18 C19 1.395(19) .
C18 K1 3.066(15) 4_576
C19 C20 1.402(18) .
C19 K1 3.372(13) 4_576
O21 C21 1.308(17) .
O22 C40 1.290(12) .
O22 K3 2.605(9) 4_575
N21 C27 1.274(17) .
N21 C28 1.417(17) .
N22 C33 1.360(17) .
N22 C34 1.454(16) .
C21 C26 1.41(2) .
C21 C22 1.43(2) .
C22 C23 1.38(2) .
C23 C24 1.39(3) .
C24 C25 1.36(2) .
C25 C26 1.400(19) .
C26 C27 1.43(2) .
C28 C29 1.40(2) .
C28 C33 1.42(2) .
C29 C30 1.37(2) .
C30 C31 1.41(2) .
C31 C32 1.34(2) .
C32 C33 1.375(19) .
C34 C35 1.557(18) .
C35 C36 1.347(18) .
C35 C40 1.433(16) .
C36 C37 1.42(2) .
C37 C38 1.38(2) .
C38 C39 1.379(19) .
C39 C40 1.405(17) .
C39 K3 3.380(14) 4_575
C40 K3 3.179(11) 4_575
N41 C45 1.375(14) .
N41 C41 1.384(14) .
N42 C50 1.30(3) .
N42 C46 1.35(2) .
C41 C42 1.3900 .
C42 C43 1.3900 .
C43 C44 1.3900 .
C44 C45 1.3900 .
C46 C47 1.36(3) .
C47 C48 1.40(5) .
C48 C49 1.50(5) .
C49 C50 1.39(4) .
N51 C55 1.264(16) .
N51 C51 1.33(2) .
C51 C52 1.35(3) .
C52 C53 1.38(3) .
C53 C54 1.34(3) .
C54 C55 1.42(2) .
N52 C56 1.3907 .
N52 C60 1.3910 .
C56 C57 1.3901 .
C57 C58 1.3911 .
C58 C59 1.3904 .
C59 C60 1.3901 .
N52B C56B 1.3895 .
N52B C60B 1.3898 .
C56B C57B 1.3909 .
C57B C58B 1.3894 .
C58B C59B 1.3896 .
C59B C60B 1.3909 .
N61 C61 1.3900 .
N61 C65 1.3900 .
C61 C62 1.3900 .
C62 C63 1.3900 .
C63 C64 1.3900 .
C64 C65 1.3900 .
N62 C66 1.3900 .
N62 C70 1.3900 .
C66 C67 1.3900 .
C67 C68 1.3900 .
C68 C69 1.3900 .
C69 C70 1.3900 .
